data_2015416
loop_
_publ_author_name
'Ebihara, Masahiro'
'Fuma, Yasuhiro'

_publ_section_title
;
 Variation of hydrogen-bonded networks in hexafluorophosphate salts of
 amidate-bridged dirhodium(II,III) complexes with axial aqua ligands
;
_journal_coeditor_code FA3015
_journal_issue 7
_journal_name_full 'Acta Crystallographica Section C'
_journal_page_first m284
_journal_page_last m289
_journal_paper_doi 10.1107/S0108270106018531
_journal_volume 62
_journal_year 2006
_chemical_formula_iupac '[Rh2 (C2 H4 N O)4 (H2 O)2] P F6'
_chemical_formula_moiety 'C8 H20 N4 O6 Rh2 +, F6 P -'
_chemical_formula_sum 'C8 H20 F6 N4 O6 P Rh2'
_chemical_formula_weight 619.07
_chemical_name_systematic
;
diaquatetra-\m-acetamidato-\k^4^N:O;\k^4^O:N-dirhodium(II,III)
hexafluorophosphate
;
_space_group_IT_number 2
_symmetry_cell_setting triclinic
_symmetry_space_group_name_Hall '-P 1'
_symmetry_space_group_name_H-M 'P -1'
_atom_sites_solution_hydrogens geom
_atom_sites_solution_primary direct
_atom_sites_solution_secondary difmap
_audit_creation_method SHELXL-97
_cell_angle_alpha 92.014(5)
_cell_angle_beta 92.205(5)
_cell_angle_gamma 110.471(7)
_cell_formula_units_Z 1
_cell_length_a 6.631(3)
_cell_length_b 7.719(4)
_cell_length_c 9.645(4)
_cell_measurement_reflns_used 1576
_cell_measurement_temperature 118(2)
_cell_measurement_theta_max 27.5
_cell_measurement_theta_min 3.5
_cell_volume 461.5(4)
_computing_cell_refinement CrystalClear
_computing_data_collection 'CrystalClear (Molecular Structure Corporation & Rigaku Corporation, 2001)'
_computing_data_reduction 'teXsan (Molecular Structure Corporation & Rigaku Corporation, 2004)'
_computing_molecular_graphics 'ORTEPII (Johnson, 1976)'
_computing_publication_material 'SHELXL97 and teXsan'
_computing_structure_refinement 'SHELXL97 (Sheldrick, 1997)'
_computing_structure_solution 'SIR97 (Altomare <i>et al.</i>,  1999)'
_diffrn_ambient_temperature 118(2)
_diffrn_detector_area_resol_mean 14.62
_diffrn_measured_fraction_theta_full 0.990
_diffrn_measured_fraction_theta_max 0.990
_diffrn_measurement_device_type 'Rigaku/MSC Mercury CCD'
_diffrn_measurement_method \w
_diffrn_radiation_monochromator graphite
_diffrn_radiation_type MoK\a
_diffrn_radiation_wavelength 0.71070
_diffrn_reflns_av_R_equivalents 0.0257
_diffrn_reflns_av_sigmaI/netI 0.0381
_diffrn_reflns_limit_h_max 8
_diffrn_reflns_limit_h_min -8
_diffrn_reflns_limit_k_max 7
_diffrn_reflns_limit_k_min -10
_diffrn_reflns_limit_l_max 12
_diffrn_reflns_limit_l_min -12
_diffrn_reflns_number 3818
_diffrn_reflns_theta_full 27.48
_diffrn_reflns_theta_max 27.48
_diffrn_reflns_theta_min 3.50
_exptl_absorpt_coefficient_mu 1.966
_exptl_absorpt_correction_T_max 0.940
_exptl_absorpt_correction_T_min 0.751
_exptl_absorpt_correction_type integration
_exptl_absorpt_process_details '(NUMABS; Higashi, 1999)'
_exptl_crystal_colour brown
_exptl_crystal_density_diffrn 2.226
_exptl_crystal_density_method 'not measured'
_exptl_crystal_description platelet
_exptl_crystal_F_000 303
_exptl_crystal_size_max 0.10
_exptl_crystal_size_mid 0.10
_exptl_crystal_size_min 0.03
_refine_diff_density_max 0.478
_refine_diff_density_min -0.640
_refine_ls_extinction_coef 0.0080(14)
_refine_ls_extinction_expression Fc^*^=kFc[1+0.001xFc^2^\l^3^/sin(2\q)]^-1/4^
_refine_ls_extinction_method SHELXL97
_refine_ls_goodness_of_fit_ref 1.036
_refine_ls_hydrogen_treatment mixed
_refine_ls_matrix_type full
_refine_ls_number_parameters 133
_refine_ls_number_reflns 2096
_refine_ls_number_restraints 0
_refine_ls_restrained_S_all 1.036
_refine_ls_R_factor_all 0.0333
_refine_ls_R_factor_gt 0.0263
_refine_ls_shift/su_max 0.000
_refine_ls_shift/su_mean 0.000
_refine_ls_structure_factor_coef Fsqd
_refine_ls_weighting_details 'calc w=1/[\s^2^(Fo^2^)+(0.0246P)^2^+0.4628P] where P=(Fo^2^+2Fc^2^)/3'
_refine_ls_weighting_scheme calc
_refine_ls_wR_factor_gt 0.0563
_refine_ls_wR_factor_ref 0.0581
_reflns_number_gt 1903
_reflns_number_total 2096
_reflns_threshold_expression ' I>2\s(I)'
_cod_data_source_file fa3015.cif
_cod_data_source_block I
_cod_original_cell_volume 461.6(4)
_cod_original_sg_symbol_H-M 'P -1         '
_cod_database_code 2015416

loop_
_symmetry_equiv_pos_as_xyz
'x, y, z'
'-x, -y, -z'

loop_
_atom_site_type_symbol
_atom_site_label
_atom_site_fract_x
_atom_site_fract_y
_atom_site_fract_z
_atom_site_U_iso_or_equiv
_atom_site_adp_type
_atom_site_calc_flag
_atom_site_refinement_flags
_atom_site_occupancy
Rh Rh1 0.57195(4) 0.38189(3) 0.46797(2) 0.00767(10) Uani d . 1
N N1 0.3919(4) 0.3470(3) 0.2932(3) 0.0112(5) Uani d . 1
H H1 0.3913 0.2589 0.2326 0.013 Uiso calc R 1
O O1 0.2539(3) 0.5704(3) 0.3481(2) 0.0107(4) Uani d . 1
N N2 0.8082(4) 0.5800(3) 0.3886(3) 0.0102(5) Uani d . 1
H H2 0.9145 0.5511 0.3549 0.012 Uiso calc R 1
O O2 0.6732(3) 0.8068(3) 0.4369(2) 0.0100(4) Uani d . 1
O O3 0.7148(4) 0.1685(3) 0.3915(3) 0.0147(5) Uani d . 1
H H3 0.705(6) 0.154(5) 0.314(4) 0.022 Uiso d . 1
H H4 0.690(6) 0.064(6) 0.410(4) 0.022 Uiso d . 1
C C1 0.2743(5) 0.4465(4) 0.2623(3) 0.0114(6) Uani d . 1
C C2 0.1560(5) 0.4228(5) 0.1224(3) 0.0180(7) Uani d . 1
H H5 0.0086 0.4193 0.1348 0.027 Uiso calc R 1
H H6 0.1514 0.3068 0.0753 0.027 Uiso calc R 1
H H7 0.2310 0.5269 0.0661 0.027 Uiso calc R 1
C C3 0.8175(5) 0.7519(4) 0.3825(3) 0.0103(6) Uani d . 1
C C4 0.9905(5) 0.8888(4) 0.3087(3) 0.0147(6) Uani d . 1
H H8 0.9309 0.9121 0.2197 0.022 Uiso calc R 1
H H9 1.1058 0.8398 0.2921 0.022 Uiso calc R 1
H H10 1.0490 1.0048 0.3657 0.022 Uiso calc R 1
P P1 0.5000 0.0000 0.0000 0.0155(2) Uani d S 1
F F1 0.6361(3) 0.1854(3) 0.0930(2) 0.0263(5) Uani d . 1
F F2 0.5098(4) 0.1187(3) -0.1327(2) 0.0334(5) Uani d . 1
F F3 0.2813(3) 0.0270(3) 0.0398(2) 0.0338(5) Uani d . 1

loop_
_atom_site_aniso_label
_atom_site_aniso_U_11
_atom_site_aniso_U_22
_atom_site_aniso_U_33
_atom_site_aniso_U_12
_atom_site_aniso_U_13
_atom_site_aniso_U_23
Rh1 0.00802(13) 0.00665(13) 0.00928(13) 0.00371(9) 0.00082(8) 0.00067(8)
N1 0.0119(12) 0.0104(12) 0.0108(12) 0.0035(10) -0.0002(10) -0.0018(10)
O1 0.0096(10) 0.0110(10) 0.0119(10) 0.0043(8) 0.0001(8) 0.0008(8)
N2 0.0082(11) 0.0111(12) 0.0124(12) 0.0046(10) 0.0018(10) 0.0009(10)
O2 0.0110(10) 0.0095(10) 0.0110(10) 0.0050(8) 0.0035(8) 0.0023(8)
O3 0.0220(12) 0.0105(11) 0.0153(11) 0.0097(10) 0.0056(10) 0.0024(9)
C1 0.0090(14) 0.0113(14) 0.0123(14) 0.0014(12) 0.0001(11) 0.0027(11)
C2 0.0215(17) 0.0207(17) 0.0133(15) 0.0099(14) -0.0037(13) -0.0004(13)
C3 0.0099(14) 0.0106(14) 0.0091(14) 0.0023(11) -0.0011(11) 0.0006(11)
C4 0.0146(15) 0.0119(14) 0.0179(16) 0.0045(12) 0.0046(13) 0.0030(12)
P1 0.0169(6) 0.0168(6) 0.0119(5) 0.0045(5) 0.0038(5) -0.0014(4)
F1 0.0277(11) 0.0227(11) 0.0206(11) -0.0004(9) 0.0024(9) -0.0076(9)
F2 0.0461(14) 0.0289(12) 0.0194(11) 0.0056(11) -0.0016(10) 0.0075(9)
F3 0.0216(11) 0.0412(13) 0.0399(13) 0.0135(10) 0.0068(10) -0.0114(11)

loop_
_atom_type_symbol
_atom_type_description
_atom_type_scat_dispersion_real
_atom_type_scat_dispersion_imag
_atom_type_scat_source
C C 0.0033 0.0016 'International Tables Vol C Tables 4.2.6.8 and 6.1.1.4'
H H 0.0000 0.0000 'International Tables Vol C Tables 4.2.6.8 and 6.1.1.4'
N N 0.0061 0.0033 'International Tables Vol C Tables 4.2.6.8 and 6.1.1.4'
O O 0.0106 0.0060 'International Tables Vol C Tables 4.2.6.8 and 6.1.1.4'
F F 0.0171 0.0103 'International Tables Vol C Tables 4.2.6.8 and 6.1.1.4'
P P 0.1023 0.0942 'International Tables Vol C Tables 4.2.6.8 and 6.1.1.4'
Rh Rh -1.1178 0.9187 'International Tables Vol C Tables 4.2.6.8 and 6.1.1.4'

loop_
_geom_angle_atom_site_label_1
_geom_angle_atom_site_label_2
_geom_angle_atom_site_label_3
_geom_angle_site_symmetry_1
_geom_angle_site_symmetry_3
_geom_angle
N2 Rh1 N1 . . 90.78(11)
N2 Rh1 O1 . 2_666 89.50(10)
N1 Rh1 O1 . 2_666 176.04(8)
N2 Rh1 O2 . 2_666 175.07(8)
N1 Rh1 O2 . 2_666 91.67(10)
O1 Rh1 O2 2_666 2_666 87.75(9)
N2 Rh1 O3 . . 90.09(10)
N1 Rh1 O3 . . 91.48(9)
O1 Rh1 O3 2_666 . 92.47(8)
O2 Rh1 O3 2_666 . 94.13(9)
N2 Rh1 Rh1 . 2_666 86.58(7)
N1 Rh1 Rh1 . 2_666 85.73(7)
O1 Rh1 Rh1 2_666 2_666 90.35(6)
O2 Rh1 Rh1 2_666 2_666 89.33(6)
O3 Rh1 Rh1 . 2_666 175.62(7)
C1 N1 Rh1 . . 124.1(2)
C1 N1 H1 . . 117.9
Rh1 N1 H1 . . 117.9
C1 O1 Rh1 . 2_666 117.31(18)
C3 N2 Rh1 . . 124.32(19)
C3 N2 H2 . . 117.8
Rh1 N2 H2 . . 117.8
C3 O2 Rh1 . 2_666 118.31(18)
Rh1 O3 H3 . . 112(3)
Rh1 O3 H4 . . 131(3)
H3 O3 H4 . . 98(4)
O1 C1 N1 . . 122.4(3)
O1 C1 C2 . . 116.4(2)
N1 C1 C2 . . 121.2(3)
C1 C2 H5 . . 109.5
C1 C2 H6 . . 109.5
H5 C2 H6 . . 109.5
C1 C2 H7 . . 109.5
H5 C2 H7 . . 109.5
H6 C2 H7 . . 109.5
O2 C3 N2 . . 121.3(3)
O2 C3 C4 . . 117.8(2)
N2 C3 C4 . . 120.9(2)
C3 C4 H8 . . 109.5
C3 C4 H9 . . 109.5
H8 C4 H9 . . 109.5
C3 C4 H10 . . 109.5
H8 C4 H10 . . 109.5
H9 C4 H10 . . 109.5
F2 P1 F2 2_655 . 180.00(16)
F2 P1 F3 2_655 . 89.77(12)
F2 P1 F3 . . 90.23(12)
F3 P1 F3 . 2_655 180.0
F2 P1 F1 2_655 . 89.49(11)
F2 P1 F1 . . 90.51(11)
F3 P1 F1 . . 89.89(11)
F3 P1 F1 2_655 . 90.11(11)
F1 P1 F1 . 2_655 180.00(11)

loop_
_geom_bond_atom_site_label_1
_geom_bond_atom_site_label_2
_geom_bond_site_symmetry_2
_geom_bond_distance
_geom_bond_publ_flag
Rh1 Rh1 2_666 2.4085(10) y
Rh1 O1 2_666 2.029(2) y
Rh1 O2 2_666 2.040(2) y
Rh1 O3 . 2.284(2) y
Rh1 N1 . 1.983(3) y
Rh1 N2 . 1.969(3) y
N1 C1 . 1.305(4) ?
N1 H1 . 0.8800 ?
O1 C1 . 1.290(3) ?
N2 C3 . 1.311(4) ?
N2 H2 . 0.8800 ?
O2 C3 . 1.295(3) ?
O3 H3 . 0.75(4) ?
O3 H4 . 0.80(4) ?
C1 C2 . 1.507(4) ?
C2 H5 . 0.9800 ?
C2 H6 . 0.9800 ?
C2 H7 . 0.9800 ?
C3 C4 . 1.486(4) ?
C4 H8 . 0.9800 ?
C4 H9 . 0.9800 ?
C4 H10 . 0.9800 ?
P1 F2 . 1.591(2) ?
P1 F3 . 1.594(2) ?
P1 F1 . 1.616(2) ?

loop_
_geom_hbond_atom_site_label_D
_geom_hbond_atom_site_label_H
_geom_hbond_atom_site_label_A
_geom_hbond_site_symmetry_A
_geom_hbond_distance_DH
_geom_hbond_distance_HA
_geom_hbond_distance_DA
_geom_hbond_angle_DHA
O3 H4 O2 1_545 0.80(4) 1.97(4) 2.760(3) 170(4)
O3 H3 F1 . 0.75(4) 2.20(4) 2.924(3) 162(4)
N1 H1 F1 . 0.88 2.35 3.064(3) 138.3
N1 H1 F3 . 0.88 2.44 3.285(3) 161.5
N2 H2 O1 1_655 0.88 2.21 3.022(3) 153.9

loop_
_geom_torsion_atom_site_label_1
_geom_torsion_atom_site_label_2
_geom_torsion_atom_site_label_3
_geom_torsion_atom_site_label_4
_geom_torsion_site_symmetry_1
_geom_torsion
N2 Rh1 N1 C1 . -83.8(2)
O2 Rh1 N1 C1 2_666 91.9(2)
O3 Rh1 N1 C1 . -173.9(2)
Rh1 Rh1 N1 C1 2_666 2.7(2)
N1 Rh1 N2 C3 . 81.3(2)
O1 Rh1 N2 C3 2_666 -94.8(2)
O3 Rh1 N2 C3 . 172.7(2)
Rh1 Rh1 N2 C3 2_666 -4.4(2)
Rh1 O1 C1 N1 2_666 3.7(4)
Rh1 O1 C1 C2 2_666 -175.8(2)
Rh1 N1 C1 O1 . -4.6(4)
Rh1 N1 C1 C2 . 174.8(2)
Rh1 O2 C3 N2 2_666 -0.3(4)
Rh1 O2 C3 C4 2_666 177.7(2)
Rh1 N2 C3 O2 . 3.9(4)
Rh1 N2 C3 C4 . -174.0(2)
